data_7100281
loop_
_publ_author_name
'Xintao Wu'
'Ruibiao Fu'
'Shengmin Hu'
'Xihe Huang'
'Yaming Li'
'Longsheng Wang'
'Sheng-Chang Xiang'

_publ_section_title
;
Assembled a novel bright green fluorescent zinc coordination polymer
;
_journal_name_full 'Chemical Communications'
_journal_paper_doi 10.1039/b509695b
_journal_year 2005
_chemical_formula_sum 'C124 H120 N8 O32 S6 Zn3'
_chemical_formula_weight 2622.75
_space_group_IT_number 2
_symmetry_cell_setting triclinic
_symmetry_space_group_name_Hall '-P 1'
_symmetry_space_group_name_H-M 'P -1'
_cell_angle_alpha 110.910(6)
_cell_angle_beta 99.2770(10)
_cell_angle_gamma 107.205(3)
_cell_formula_units_Z 1
_cell_length_a 11.3336(15)
_cell_length_b 17.332(3)
_cell_length_c 17.721(3)
_cell_measurement_temperature 293.15
_cell_volume 2964.3(8)
_diffrn_ambient_temperature 293.15
_exptl_crystal_density_diffrn 1.469
_cod_depositor_comments
;
The following automatic conversions were performed:
'_symmetry_cell_setting' value 'Triclinic' changed to 'triclinic'
according to '/home/saulius/struct/CIF-dictionaries/cif_core.dic'
dictionary named 'cif_core.dic' version 2.4.1 from 2010-06-29.

Automatic conversion script
Id: cif_fix_enum 1527 2010-12-29 10:47:43Z saulius 
;
_cod_database_code 7100281

loop_
_symmetry_equiv_pos_as_xyz
'x, y, z'
'-x, -y, -z'

loop_
_atom_site_label
_atom_site_type_symbol
_atom_site_fract_x
_atom_site_fract_y
_atom_site_fract_z
_atom_site_U_iso_or_equiv
_atom_site_adp_type
_atom_site_occupancy
_atom_site_symmetry_multiplicity
_atom_site_calc_flag
_atom_site_refinement_flags
_atom_site_disorder_assembly
_atom_site_disorder_group
Zn1 Zn -1.20046(5) -1.34934(4) -0.28089(4) 0.03764(19) Uani 1 1 d . . .
S1 S -0.75607(17) -0.32746(11) 0.28873(12) 0.0612(5) Uani 1 1 d . . .
S2 S -1.19209(14) -1.31892(10) -0.45785(9) 0.0471(4) Uani 1 1 d . . .
S3 S -1.42893(16) -1.01951(11) -0.20961(10) 0.0529(4) Uani 1 1 d . . .
O1 O -0.6974(5) -0.2602(4) 0.3741(4) 0.115(2) Uani 1 1 d . . .
O2 O -0.7129(6) -0.2948(5) 0.2320(4) 0.121(2) Uani 1 1 d . . .
O3 O -0.7370(5) -0.4070(3) 0.2809(5) 0.118(2) Uani 1 1 d . . .
O4 O -1.3613(6) -1.0764(4) -0.2446(3) 0.0995(19) Uani 1 1 d . . .
O5 O -1.3884(6) -0.9413(3) -0.2237(3) 0.102(2) Uani 1 1 d . . .
O6 O -1.5637(5) -1.0699(4) -0.2361(3) 0.0963(18) Uani 1 1 d . . .
O7 O -1.1841(3) -1.2877(2) -0.3675(2) 0.0399(9) Uani 1 1 d . . .
O8 O -1.2318(4) -1.2627(3) -0.4920(3) 0.0633(12) Uani 1 1 d . . .
O9 O -1.2712(4) -1.4133(3) -0.5063(3) 0.0631(12) Uani 1 1 d . . .
O10 O -1.2207(4) -1.4204(3) -0.2003(3) 0.0515(10) Uani 1 1 d D . .
H48 H -1.243(7) -1.4836(15) -0.226(4) 0.10(3) Uiso 1 1 d D . .
H49 H -1.153(6) -1.397(4) -0.150(3) 0.12(3) Uiso 1 1 d D . .
O11 O -1.2754(4) -1.4783(3) -0.3862(3) 0.0577(11) Uani 1 1 d D . .
H50 H -1.287(6) -1.468(4) -0.436(3) 0.09(3) Uiso 1 1 d D . .
H51 H -1.339(6) -1.535(3) -0.400(4) 0.11(3) Uiso 1 1 d D . .
O12 O -1.5424(4) -1.1159(3) -0.4795(3) 0.0493(10) Uani 1 1 d D . .
H52 H -1.467(4) -1.119(4) -0.451(4) 0.09(3) Uiso 1 1 d D . .
H53 H -1.583(7) -1.168(3) -0.531(3) 0.14(4) Uiso 1 1 d D . .
O13 O -1.4223(4) -0.9165(3) -0.3653(3) 0.0548(11) Uani 1 1 d D . .
H54 H -1.418(9) -0.931(5) -0.318(3) 0.15(4) Uiso 1 1 d D . .
H55 H -1.397(10) -0.8537(17) -0.343(5) 0.19(5) Uiso 1 1 d D . .
O14 O -1.3413(7) -1.1373(5) -0.4020(4) 0.114(2) Uani 1 1 d D . .
H56 H -1.297(10) -1.178(6) -0.415(7) 0.19(5) Uiso 1 1 d D . .
H57 H -1.384(10) -1.151(7) -0.363(6) 0.18(5) Uiso 1 1 d D . .
O15 O -1.5246(7) -1.3654(6) -0.5695(8) 0.191(5) Uani 1 1 d D . .
H58 H -1.50(3) -1.38(2) -0.524(14) 0.9(2) Uiso 1 1 d D . .
H59 H -1.47(8) -1.30(2) -0.54(3) 1.1(10) Uiso 1 1 d D . .
O16 O -1.467(5) -1.343(5) -0.721(3) 1.50(10) Uani 1 1 d D . .
H60 H -1.415(4) -1.347(3) -0.675(3) 0.017(11) Uiso 1 1 d D . .
H61 H -1.414(12) -1.289(7) -0.722(8) 0.24(6) Uiso 1 1 d D . .
N1 N -1.3914(4) -1.3551(3) -0.2879(3) 0.0391(11) Uani 1 1 d . . .
N2 N -1.0113(4) -1.3496(3) -0.2738(3) 0.0372(10) Uani 1 1 d . . .
N3 N -1.1191(4) -1.2150(3) -0.1744(3) 0.0375(10) Uani 1 1 d . . .
N4 N -1.6860(4) -1.0005(3) -0.4955(3) 0.0418(11) Uani 1 1 d . . .
C1 C -0.9262(6) -0.3539(4) 0.2664(4) 0.0515(15) Uani 1 1 d . . .
C2 C -0.9723(8) -0.3088(4) 0.3297(5) 0.069(2) Uani 1 1 d . . .
H1 H -0.9146 -0.2672 0.3825 0.082 Uiso 1 1 calc R . .
C3 C -1.1034(8) -0.3254(5) 0.3148(5) 0.075(2) Uani 1 1 d . . .
H2 H -1.1333 -0.2952 0.3574 0.090 Uiso 1 1 calc R . .
C4 C -1.1881(7) -0.3862(4) 0.2373(5) 0.0646(18) Uani 1 1 d . . .
H3 H -1.2755 -0.3958 0.2260 0.077 Uiso 1 1 calc R . .
C5 C -1.1429(7) -0.4336(4) 0.1754(4) 0.0611(17) Uani 1 1 d . . .
H4 H -1.2016 -0.4763 0.1234 0.073 Uiso 1 1 calc R . .
C6 C -1.0126(6) -0.4192(4) 0.1890(4) 0.0491(15) Uani 1 1 d . . .
C7 C -0.9699(6) -0.4765(4) 0.1235(4) 0.0519(15) Uani 1 1 d . . .
H5 H -0.8892 -0.4513 0.1176 0.062 Uiso 1 1 calc R . .
C8 C -1.0411(6) -0.5616(4) 0.0732(4) 0.0542(16) Uani 1 1 d . . .
H6 H -1.1238 -0.5832 0.0778 0.065 Uiso 1 1 calc R . .
C9 C -1.0063(6) -0.6259(4) 0.0113(4) 0.0514(15) Uani 1 1 d . . .
C10 C -1.1018(6) -0.7096(4) -0.0417(4) 0.0655(19) Uani 1 1 d . . .
H7 H -1.1858 -0.7214 -0.0383 0.079 Uiso 1 1 calc R . .
C11 C -1.0760(6) -0.7751(4) -0.0987(4) 0.0605(18) Uani 1 1 d . . .
H8 H -1.1427 -0.8306 -0.1322 0.073 Uiso 1 1 calc R . .
C12 C -0.9539(6) -0.7615(4) -0.1080(4) 0.0472(14) Uani 1 1 d . . .
C13 C -0.8594(6) -0.6777(4) -0.0569(4) 0.0490(15) Uani 1 1 d . . .
H9 H -0.7761 -0.6657 -0.0618 0.059 Uiso 1 1 calc R . .
C14 C -0.8835(5) -0.6113(4) 0.0009(4) 0.0496(15) Uani 1 1 d . . .
H10 H -0.8169 -0.5557 0.0336 0.060 Uiso 1 1 calc R . .
C15 C -0.9267(5) -0.8349(4) -0.1660(4) 0.0433(13) Uani 1 1 d . . .
C16 C -1.0237(6) -0.9064(4) -0.2349(4) 0.0537(16) Uani 1 1 d . . .
H11 H -1.1057 -0.9051 -0.2476 0.064 Uiso 1 1 calc R . .
C17 C -1.0027(6) -0.9794(4) -0.2853(4) 0.0548(16) Uani 1 1 d . . .
H12 H -1.0708 -1.0262 -0.3308 0.066 Uiso 1 1 calc R . .
C18 C -0.8809(6) -0.9846(4) -0.2693(4) 0.0471(14) Uani 1 1 d . . .
C19 C -0.7820(6) -0.9115(4) -0.2023(4) 0.0577(17) Uani 1 1 d . . .
H13 H -0.6989 -0.9116 -0.1916 0.069 Uiso 1 1 calc R . .
C20 C -0.8035(6) -0.8384(4) -0.1507(4) 0.0572(16) Uani 1 1 d . . .
H14 H -0.7354 -0.7912 -0.1055 0.069 Uiso 1 1 calc R . .
C21 C -0.8586(6) -1.0641(4) -0.3184(4) 0.0515(15) Uani 1 1 d . . .
H15 H -0.7739 -1.0610 -0.3072 0.062 Uiso 1 1 calc R . .
C22 C -0.9486(6) -1.1397(4) -0.3772(4) 0.0502(15) Uani 1 1 d . . .
H16 H -1.0322 -1.1412 -0.3907 0.060 Uiso 1 1 calc R . .
C23 C -0.9290(5) -1.2221(4) -0.4236(3) 0.0427(13) Uani 1 1 d . . .
C24 C -0.8056(6) -1.2191(5) -0.4290(4) 0.0583(17) Uani 1 1 d . . .
H17 H -0.7370 -1.1639 -0.4065 0.070 Uiso 1 1 calc R . .
C25 C -0.7841(7) -1.2962(5) -0.4670(4) 0.0611(18) Uani 1 1 d . . .
H18 H -0.7011 -1.2928 -0.4685 0.073 Uiso 1 1 calc R . .
C26 C -0.8854(7) -1.3783(5) -0.5029(4) 0.0617(18) Uani 1 1 d . . .
H19 H -0.8712 -1.4303 -0.5292 0.074 Uiso 1 1 calc R . .
C27 C -1.0088(6) -1.3831(4) -0.4995(4) 0.0527(15) Uani 1 1 d . . .
H20 H -1.0768 -1.4385 -0.5226 0.063 Uiso 1 1 calc R . .
C28 C -1.0315(5) -1.3062(4) -0.4621(3) 0.0432(13) Uani 1 1 d . . .
C29 C -1.3758(5) -0.9852(4) -0.0980(4) 0.0431(13) Uani 1 1 d . . .
C30 C -1.3419(5) -1.0475(4) -0.0755(4) 0.0519(15) Uani 1 1 d . . .
H22 H -1.3428 -1.0988 -0.1175 0.062 Uiso 1 1 calc R . .
C31 C -1.3075(6) -1.0337(5) 0.0075(4) 0.0561(16) Uani 1 1 d . . .
H23 H -1.2872 -1.0761 0.0215 0.067 Uiso 1 1 calc R . .
C32 C -1.3032(6) -0.9578(5) 0.0692(4) 0.0625(18) Uani 1 1 d . . .
H24 H -1.2785 -0.9476 0.1257 0.075 Uiso 1 1 calc R . .
C33 C -1.3358(6) -0.8956(4) 0.0479(4) 0.0573(16) Uani 1 1 d . . .
H25 H -1.3313 -0.8437 0.0910 0.069 Uiso 1 1 calc R . .
C34 C -1.3748(5) -0.9080(4) -0.0356(4) 0.0444(14) Uani 1 1 d . . .
C35 C -1.4103(5) -0.8388(4) -0.0532(4) 0.0481(14) Uani 1 1 d . . .
H26 H -1.4129 -0.8388 -0.1060 0.058 Uiso 1 1 calc R . .
C36 C -1.4385(6) -0.7769(4) 0.0022(4) 0.0579(17) Uani 1 1 d . . .
H27 H -1.4458 -0.7839 0.0511 0.069 Uiso 1 1 calc R . .
C37 C -1.4597(6) -0.6994(4) -0.0028(4) 0.0562(16) Uani 1 1 d . . .
C38 C -1.4978(7) -0.6462(4) 0.0612(4) 0.0651(18) Uani 1 1 d . . .
H28 H -1.5140 -0.6631 0.1040 0.078 Uiso 1 1 calc R . .
C39 C -1.5116(7) -0.5698(4) 0.0621(5) 0.0685(19) Uani 1 1 d . . .
H29 H -1.5352 -0.5357 0.1063 0.082 Uiso 1 1 calc R . .
C40 C -1.4916(6) -0.5419(4) -0.0006(5) 0.0570(17) Uani 1 1 d . . .
C41 C -1.4552(7) -0.5950(4) -0.0644(5) 0.0664(19) Uani 1 1 d . . .
H30 H -1.4415 -0.5785 -0.1078 0.080 Uiso 1 1 calc R . .
C42 C -1.4385(7) -0.6716(4) -0.0659(5) 0.0652(19) Uani 1 1 d . . .
H31 H -1.4130 -0.7048 -0.1095 0.078 Uiso 1 1 calc R . .
C43 C -1.4218(5) -1.2857(4) -0.2835(5) 0.0581(18) Uani 1 1 d . . .
H32 H -1.3585 -1.2358 -0.2812 0.070 Uiso 1 1 calc R . .
C44 C -1.4867(5) -1.4262(4) -0.2943(4) 0.0523(16) Uani 1 1 d . . .
H33 H -1.4691 -1.4766 -0.2993 0.063 Uiso 1 1 calc R . .
C45 C -1.6089(5) -1.4298(4) -0.2939(4) 0.0503(16) Uani 1 1 d . . .
H34 H -1.6716 -1.4819 -0.2992 0.060 Uiso 1 1 calc R . .
C46 C -0.9896(5) -1.4253(4) -0.2884(4) 0.0475(15) Uani 1 1 d . . .
H35 H -1.0573 -1.4766 -0.2970 0.057 Uiso 1 1 calc R . .
C47 C -0.8707(5) -1.4293(4) -0.2911(4) 0.0449(14) Uani 1 1 d . . .
H36 H -0.8587 -1.4822 -0.2998 0.054 Uiso 1 1 calc R . .
C48 C -0.7681(5) -1.3542(3) -0.2808(3) 0.0349(12) Uani 1 1 d . . .
C49 C -0.7934(5) -1.2773(4) -0.2655(3) 0.0379(12) Uani 1 1 d . . .
H37 H -0.7281 -1.2250 -0.2573 0.045 Uiso 1 1 calc R . .
C50 C -0.9135(5) -1.2777(3) -0.2625(3) 0.0367(12) Uani 1 1 d . . .
H38 H -0.9271 -1.2250 -0.2521 0.044 Uiso 1 1 calc R . .
C51 C -0.6390(5) -1.3557(3) -0.2854(3) 0.0341(12) Uani 1 1 d . . .
C52 C -0.5414(5) -1.2836(4) -0.2819(5) 0.0595(18) Uani 1 1 d . . .
H39 H -0.5568 -1.2328 -0.2785 0.071 Uiso 1 1 calc R . .
C53 C -1.0945(6) -1.1405(4) -0.1850(4) 0.0462(14) Uani 1 1 d . . .
H40 H -1.1090 -1.1451 -0.2399 0.055 Uiso 1 1 calc R . .
C54 C -1.0481(6) -1.0563(4) -0.1186(4) 0.0480(15) Uani 1 1 d . . .
H41 H -1.0330 -1.0065 -0.1302 0.058 Uiso 1 1 calc R . .
C55 C -1.0242(5) -1.0445(3) -0.0368(3) 0.0353(12) Uani 1 1 d . . .
C56 C -1.0455(8) -1.1215(4) -0.0262(4) 0.078(2) Uani 1 1 d . . .
H42 H -1.0272 -1.1183 0.0282 0.094 Uiso 1 1 calc R . .
C57 C -1.0935(8) -1.2033(4) -0.0949(4) 0.079(2) Uani 1 1 d . . .
H43 H -1.1089 -1.2539 -0.0846 0.095 Uiso 1 1 calc R . .
C58 C -1.7035(6) -0.9302(5) -0.4440(5) 0.072(2) Uani 1 1 d . . .
H44 H -1.6311 -0.8803 -0.4056 0.086 Uiso 1 1 calc R . .
C59 C -1.8241(6) -0.9278(4) -0.4451(5) 0.068(2) Uani 1 1 d . . .
H45 H -1.8309 -0.8762 -0.4089 0.081 Uiso 1 1 calc R . .
C60 C -1.9338(5) -1.0000(4) -0.4986(4) 0.0398(13) Uani 1 1 d . . .
C61 C -1.9151(6) -1.0730(4) -0.5498(5) 0.066(2) Uani 1 1 d . . .
H46 H -1.9860 -1.1246 -0.5872 0.079 Uiso 1 1 calc R . .
C62 C -1.7920(6) -1.0703(4) -0.5462(5) 0.0636(19) Uani 1 1 d . . .
H47 H -1.7830 -1.1212 -0.5819 0.076 Uiso 1 1 calc R . .
Zn2 Zn -1.5000 -1.0000 -0.5000 0.0420(3) Uani 1 2 d S . .

loop_
_atom_site_aniso_label
_atom_site_aniso_U_11
_atom_site_aniso_U_22
_atom_site_aniso_U_33
_atom_site_aniso_U_23
_atom_site_aniso_U_13
_atom_site_aniso_U_12
Zn1 0.0269(3) 0.0355(4) 0.0474(4) 0.0118(3) 0.0129(3) 0.0142(3)
S1 0.0670(11) 0.0357(9) 0.0637(11) 0.0128(8) 0.0098(9) 0.0125(8)
S2 0.0426(8) 0.0532(9) 0.0402(8) 0.0132(7) 0.0109(7) 0.0203(7)
S3 0.0588(10) 0.0463(9) 0.0471(9) 0.0173(8) 0.0153(8) 0.0152(8)
O1 0.076(4) 0.088(4) 0.086(4) -0.024(3) 0.006(3) -0.009(3)
O2 0.089(4) 0.194(7) 0.141(6) 0.124(6) 0.064(4) 0.056(4)
O3 0.081(4) 0.042(3) 0.181(7) 0.024(4) -0.025(4) 0.022(3)
O4 0.138(5) 0.124(5) 0.063(3) 0.035(3) 0.049(4) 0.082(4)
O5 0.184(6) 0.052(3) 0.049(3) 0.026(3) 0.016(3) 0.021(3)
O6 0.054(3) 0.131(5) 0.067(3) 0.031(3) 0.001(3) 0.009(3)
O7 0.039(2) 0.040(2) 0.034(2) 0.0074(17) 0.0130(16) 0.0168(17)
O8 0.067(3) 0.081(3) 0.054(3) 0.033(3) 0.013(2) 0.042(3)
O9 0.054(3) 0.053(3) 0.047(3) -0.002(2) 0.005(2) 0.008(2)
O10 0.048(2) 0.042(3) 0.064(3) 0.024(2) 0.012(2) 0.017(2)
O11 0.053(3) 0.040(3) 0.061(3) 0.004(2) 0.014(2) 0.016(2)
O12 0.043(2) 0.048(3) 0.060(3) 0.028(2) 0.013(2) 0.017(2)
O13 0.059(3) 0.051(3) 0.049(3) 0.024(2) 0.012(2) 0.013(2)
O14 0.141(6) 0.178(7) 0.077(4) 0.057(5) 0.036(4) 0.128(6)
O15 0.085(5) 0.120(7) 0.294(13) 0.084(8) -0.042(6) -0.003(5)
O16 1.7(2) 2.0(3) 1.38(19) 0.79(18) 1.22(19) 1.1(2)
N1 0.031(2) 0.034(3) 0.056(3) 0.018(2) 0.017(2) 0.016(2)
N2 0.030(2) 0.034(3) 0.049(3) 0.016(2) 0.014(2) 0.016(2)
N3 0.038(2) 0.037(3) 0.040(3) 0.015(2) 0.014(2) 0.019(2)
N4 0.035(3) 0.039(3) 0.055(3) 0.021(2) 0.016(2) 0.017(2)
C1 0.064(4) 0.032(3) 0.053(4) 0.014(3) 0.017(3) 0.015(3)
C2 0.092(6) 0.037(4) 0.059(5) 0.012(3) 0.019(4) 0.015(4)
C3 0.090(6) 0.055(5) 0.080(6) 0.022(4) 0.048(5) 0.027(4)
C4 0.065(4) 0.053(4) 0.079(5) 0.021(4) 0.027(4) 0.032(4)
C5 0.067(4) 0.052(4) 0.063(4) 0.024(3) 0.014(4) 0.025(4)
C6 0.058(4) 0.042(3) 0.046(4) 0.017(3) 0.012(3) 0.020(3)
C7 0.059(4) 0.046(4) 0.051(4) 0.018(3) 0.016(3) 0.024(3)
C8 0.057(4) 0.046(4) 0.058(4) 0.018(3) 0.019(3) 0.022(3)
C9 0.054(4) 0.043(4) 0.045(4) 0.010(3) 0.008(3) 0.017(3)
C10 0.042(4) 0.052(4) 0.073(5) 0.001(4) 0.011(3) 0.013(3)
C11 0.043(4) 0.044(4) 0.069(5) 0.004(3) 0.011(3) 0.010(3)
C12 0.051(4) 0.043(4) 0.040(3) 0.016(3) 0.007(3) 0.014(3)
C13 0.059(4) 0.049(4) 0.039(3) 0.013(3) 0.019(3) 0.026(3)
C14 0.043(3) 0.042(3) 0.048(4) 0.018(3) 0.007(3) -0.001(3)
C15 0.046(3) 0.034(3) 0.041(3) 0.011(3) 0.008(3) 0.012(3)
C16 0.054(4) 0.054(4) 0.049(4) 0.018(3) 0.008(3) 0.024(3)
C17 0.058(4) 0.037(3) 0.053(4) 0.010(3) 0.002(3) 0.017(3)
C18 0.055(4) 0.036(3) 0.046(4) 0.014(3) 0.013(3) 0.016(3)
C19 0.051(4) 0.059(4) 0.058(4) 0.016(3) 0.019(3) 0.025(3)
C20 0.047(4) 0.051(4) 0.055(4) 0.009(3) 0.013(3) 0.014(3)
C21 0.061(4) 0.046(4) 0.044(4) 0.015(3) 0.014(3) 0.021(3)
C22 0.060(4) 0.039(3) 0.056(4) 0.018(3) 0.028(3) 0.023(3)
C23 0.051(3) 0.044(3) 0.038(3) 0.019(3) 0.018(3) 0.020(3)
C24 0.056(4) 0.062(4) 0.059(4) 0.027(4) 0.028(3) 0.019(3)
C25 0.060(4) 0.080(5) 0.063(4) 0.033(4) 0.036(4) 0.041(4)
C26 0.073(5) 0.057(4) 0.066(5) 0.023(4) 0.036(4) 0.036(4)
C27 0.058(4) 0.046(4) 0.054(4) 0.015(3) 0.026(3) 0.025(3)
C28 0.049(3) 0.052(4) 0.035(3) 0.017(3) 0.020(3) 0.026(3)
C29 0.035(3) 0.043(3) 0.043(3) 0.015(3) 0.011(3) 0.009(3)
C30 0.047(3) 0.053(4) 0.061(4) 0.028(3) 0.023(3) 0.020(3)
C31 0.052(4) 0.070(5) 0.066(5) 0.039(4) 0.027(3) 0.031(3)
C32 0.061(4) 0.090(5) 0.049(4) 0.035(4) 0.020(3) 0.037(4)
C33 0.057(4) 0.063(4) 0.050(4) 0.018(3) 0.015(3) 0.030(3)
C34 0.035(3) 0.045(3) 0.048(4) 0.019(3) 0.011(3) 0.011(3)
C35 0.049(3) 0.045(4) 0.051(4) 0.020(3) 0.012(3) 0.022(3)
C36 0.058(4) 0.054(4) 0.063(4) 0.024(3) 0.020(3) 0.023(3)
C37 0.049(4) 0.037(3) 0.071(5) 0.015(3) 0.008(3) 0.014(3)
C38 0.079(5) 0.052(4) 0.059(4) 0.019(3) 0.013(4) 0.029(4)
C39 0.077(5) 0.053(4) 0.064(5) 0.013(4) 0.015(4) 0.030(4)
C40 0.037(3) 0.047(4) 0.072(5) 0.018(4) 0.006(3) 0.010(3)
C41 0.079(5) 0.052(4) 0.080(5) 0.033(4) 0.035(4) 0.028(4)
C42 0.073(5) 0.057(4) 0.084(5) 0.035(4) 0.037(4) 0.035(4)
C43 0.033(3) 0.044(4) 0.110(6) 0.043(4) 0.030(3) 0.016(3)
C44 0.044(3) 0.043(4) 0.080(5) 0.025(3) 0.030(3) 0.026(3)
C45 0.030(3) 0.040(3) 0.086(5) 0.027(3) 0.023(3) 0.017(3)
C46 0.029(3) 0.037(3) 0.078(4) 0.022(3) 0.021(3) 0.013(3)
C47 0.033(3) 0.038(3) 0.070(4) 0.026(3) 0.021(3) 0.017(3)
C48 0.029(3) 0.039(3) 0.038(3) 0.016(3) 0.011(2) 0.016(2)
C49 0.027(3) 0.035(3) 0.050(3) 0.015(3) 0.014(2) 0.012(2)
C50 0.032(3) 0.030(3) 0.047(3) 0.016(3) 0.011(2) 0.011(2)
C51 0.025(3) 0.037(3) 0.037(3) 0.013(2) 0.010(2) 0.012(2)
C52 0.039(3) 0.049(4) 0.111(6) 0.044(4) 0.033(4) 0.024(3)
C53 0.059(4) 0.041(3) 0.034(3) 0.010(3) 0.014(3) 0.022(3)
C54 0.065(4) 0.031(3) 0.045(4) 0.014(3) 0.019(3) 0.016(3)
C55 0.040(3) 0.031(3) 0.034(3) 0.011(2) 0.010(2) 0.015(2)
C56 0.155(8) 0.040(4) 0.032(4) 0.015(3) 0.018(4) 0.033(4)
C57 0.152(8) 0.034(4) 0.052(4) 0.023(3) 0.027(5) 0.032(4)
C58 0.035(3) 0.068(5) 0.078(5) -0.002(4) 0.013(3) 0.016(3)
C59 0.044(4) 0.052(4) 0.087(5) 0.003(4) 0.023(4) 0.023(3)
C60 0.039(3) 0.042(3) 0.049(3) 0.025(3) 0.021(3) 0.019(3)
C61 0.030(3) 0.040(4) 0.102(6) 0.008(4) 0.011(3) 0.009(3)
C62 0.038(3) 0.039(4) 0.100(6) 0.012(4) 0.019(4) 0.019(3)
Zn2 0.0313(5) 0.0435(6) 0.0561(6) 0.0241(5) 0.0161(4) 0.0158(4)

loop_
_geom_bond_atom_site_label_1
_geom_bond_atom_site_label_2
_geom_bond_distance
_geom_bond_site_symmetry_2
_geom_bond_publ_flag
Zn1 N1 2.118(4) . ?
Zn1 N2 2.129(4) . ?
Zn1 O11 2.142(4) . ?
Zn1 O7 2.162(4) . ?
Zn1 O10 2.191(4) . ?
Zn1 N3 2.206(4) . ?
S1 O2 1.405(5) . ?
S1 O3 1.420(5) . ?
S1 O1 1.431(5) . ?
S1 C1 1.785(7) . ?
S2 O9 1.449(4) . ?
S2 O8 1.453(4) . ?
S2 O7 1.473(4) . ?
S2 C28 1.785(6) . ?
S3 O6 1.415(5) . ?
S3 O5 1.421(5) . ?
S3 O4 1.452(5) . ?
S3 C29 1.787(6) . ?
O12 Zn2 2.099(4) . ?
O13 Zn2 2.161(4) . ?
N1 C43 1.326(7) . ?
N1 C44 1.331(7) . ?
N2 C50 1.325(6) . ?
N2 C46 1.348(6) . ?
N3 C57 1.320(8) . ?
N3 C53 1.325(7) . ?
N4 C62 1.316(7) . ?
N4 C58 1.329(8) . ?
N4 Zn2 2.120(4) . ?
C1 C6 1.388(8) . ?
C1 C2 1.395(9) . ?
C2 C3 1.388(10) . ?
C3 C4 1.364(10) . ?
C4 C5 1.388(9) . ?
C5 C6 1.387(8) . ?
C6 C7 1.488(8) . ?
C7 C8 1.321(8) . ?
C8 C9 1.459(8) . ?
C9 C10 1.387(8) . ?
C9 C14 1.394(8) . ?
C10 C11 1.368(8) . ?
C11 C12 1.381(8) . ?
C12 C13 1.380(8) . ?
C12 C15 1.474(8) . ?
C13 C14 1.371(8) . ?
C15 C16 1.384(8) . ?
C15 C20 1.402(8) . ?
C16 C17 1.376(8) . ?
C17 C18 1.400(8) . ?
C18 C19 1.388(8) . ?
C18 C21 1.463(8) . ?
C19 C20 1.389(8) . ?
C21 C22 1.317(8) . ?
C22 C23 1.475(8) . ?
C23 C24 1.403(8) . ?
C23 C28 1.405(8) . ?
C24 C25 1.380(9) . ?
C25 C26 1.379(9) . ?
C26 C27 1.389(8) . ?
C27 C28 1.380(8) . ?
C29 C34 1.394(8) . ?
C29 C30 1.405(8) . ?
C30 C31 1.372(8) . ?
C31 C32 1.360(9) . ?
C32 C33 1.386(9) . ?
C33 C34 1.392(8) . ?
C34 C35 1.487(7) . ?
C35 C36 1.331(8) . ?
C36 C37 1.462(8) . ?
C37 C42 1.395(9) . ?
C37 C38 1.403(9) . ?
C38 C39 1.373(9) . ?
C39 C40 1.386(9) . ?
C40 C41 1.388(9) . ?
C40 C40 1.514(12) 2_245 ?
C41 C42 1.388(8) . ?
C43 C52 1.371(7) 1_455 ?
C44 C45 1.369(7) . ?
C45 C51 1.388(7) 1_455 ?
C46 C47 1.377(7) . ?
C47 C48 1.395(7) . ?
C48 C49 1.387(7) . ?
C48 C51 1.487(7) . ?
C49 C50 1.369(7) . ?
C51 C52 1.377(7) . ?
C51 C45 1.388(7) 1_655 ?
C52 C43 1.371(7) 1_655 ?
C53 C54 1.383(7) . ?
C54 C55 1.358(7) . ?
C55 C56 1.371(8) . ?
C55 C55 1.487(10) 2_335 ?
C56 C57 1.373(9) . ?
C58 C59 1.376(8) . ?
C59 C60 1.365(8) . ?
C60 C61 1.368(8) . ?
C60 C60 1.494(10) 2_134 ?
C61 C62 1.372(8) . ?
Zn2 O12 2.099(4) 2_234 ?
Zn2 N4 2.120(4) 2_234 ?
Zn2 O13 2.161(4) 2_234 ?
